data_7160562
loop_
_publ_author_name
'Sui, Guoqing'
'Song, Xiaoqing'
'Guo, Huihui'
'Xie, Xiaolan'
'Ren, Li'
'Zhou, Wenming'
'Hao, Hong-Dong'

_publ_section_title
;
 Synthesis of the tricyclic skeleton of aberrarone.
;
_journal_issue 24
_journal_name_full 'Organic &amp; biomolecular chemistry'
_journal_page_first 5763
_journal_page_last 5766
_journal_paper_doi 10.1039/d5ob00644a
_journal_volume 23
_journal_year 2025
_chemical_formula_sum 'C22 H39 O3 Si'
_chemical_formula_weight 379.62
_space_group_crystal_system triclinic
_space_group_IT_number 2
_space_group_name_Hall '-P 1'
_space_group_name_H-M_alt 'P -1'
_atom_sites_solution_hydrogens geom
_audit_creation_method SHELXL-2018/3
_audit_update_record
;
2020-07-11 deposited with the CCDC.	2025-05-21 downloaded from the CCDC.
;
_cell_angle_alpha 92.225(4)
_cell_angle_beta 95.522(4)
_cell_angle_gamma 117.574(4)
_cell_formula_units_Z 2
_cell_length_a 8.2115(14)
_cell_length_b 8.6473(15)
_cell_length_c 18.221(3)
_cell_measurement_reflns_used 4739
_cell_measurement_temperature 296(2)
_cell_measurement_theta_max 20.60
_cell_measurement_theta_min 2.80
_cell_volume 1136.4(3)
_computing_cell_refinement 'Bruker SAINT (Bruker, 2012)'
_computing_data_collection 'Bruker APEX2 (Bruker, 2012)'
_computing_data_reduction 'Bruker SAINT (Bruker, 2012)'
_computing_structure_refinement 'SHELXL-2018/3 (Sheldrick, 2015)'
_computing_structure_solution 'SHELXS-97 (Sheldrick, 2008)'
_diffrn_ambient_temperature 296(2)
_diffrn_measured_fraction_theta_full 1.000
_diffrn_measured_fraction_theta_max 0.997
_diffrn_measurement_device_type 'Bruker APEX-II CCD'
_diffrn_measurement_method '\f and \w scans'
_diffrn_radiation_type MoK\a
_diffrn_radiation_wavelength 0.71073
_diffrn_reflns_av_R_equivalents 0.1751
_diffrn_reflns_av_unetI/netI 0.2003
_diffrn_reflns_Laue_measured_fraction_full 1.000
_diffrn_reflns_Laue_measured_fraction_max 0.997
_diffrn_reflns_limit_h_max 11
_diffrn_reflns_limit_h_min -11
_diffrn_reflns_limit_k_max 11
_diffrn_reflns_limit_k_min -11
_diffrn_reflns_limit_l_max 24
_diffrn_reflns_limit_l_min -24
_diffrn_reflns_number 34524
_diffrn_reflns_point_group_measured_fraction_full 1.000
_diffrn_reflns_point_group_measured_fraction_max 0.997
_diffrn_reflns_theta_full 25.242
_diffrn_reflns_theta_max 28.610
_diffrn_reflns_theta_min 2.669
_diffrn_source 'sealed tube'
_exptl_absorpt_coefficient_mu 0.121
_exptl_absorpt_correction_T_max 0.7457
_exptl_absorpt_correction_T_min 0.6637
_exptl_absorpt_correction_type multi-scan
_exptl_absorpt_process_details '<i>SADABS</i> (Bruker, 2000)'
_exptl_crystal_colour colourless
_exptl_crystal_density_diffrn 1.109
_exptl_crystal_description block
_exptl_crystal_F_000 418
_exptl_crystal_size_max 0.320
_exptl_crystal_size_mid 0.300
_exptl_crystal_size_min 0.300
_refine_diff_density_max 0.519
_refine_diff_density_min -0.345
_refine_diff_density_rms 0.053
_refine_ls_extinction_method none
_refine_ls_goodness_of_fit_ref 1.007
_refine_ls_hydrogen_treatment constr
_refine_ls_matrix_type full
_refine_ls_number_parameters 243
_refine_ls_number_reflns 5819
_refine_ls_number_restraints 0
_refine_ls_restrained_S_all 1.007
_refine_ls_R_factor_all 0.2544
_refine_ls_R_factor_gt 0.0953
_refine_ls_shift/su_max 0.000
_refine_ls_shift/su_mean 0.000
_refine_ls_structure_factor_coef Fsqd
_refine_ls_weighting_details 'w=1/[\s^2^(Fo^2^)+(0.0732P)^2^+0.7268P] where P=(Fo^2^+2Fc^2^)/3'
_refine_ls_weighting_scheme calc
_refine_ls_wR_factor_gt 0.1663
_refine_ls_wR_factor_ref 0.2144
_reflns_Friedel_coverage 0.000
_reflns_number_gt 2320
_reflns_number_total 5819
_reflns_threshold_expression 'I > 2\s(I)'
_cod_data_source_file d5ob00644a2.cif
_cod_data_source_block sf190606-1_a
_cod_depositor_comments 'Adding full bibliography for 7160561--7160562.cif.'
_cod_database_code 7160562
_shelx_shelxl_version_number 2018/3
_shelx_space_group_comment
;
The symmetry employed for this shelxl refinement is uniquely defined
by the following loop, which should always be used as a source of
symmetry information in preference to the above space-group names.
They are only intended as comments.
;
_shelx_estimated_absorpt_t_min 0.962
_shelx_estimated_absorpt_t_max 0.965

loop_
_space_group_symop_operation_xyz
'x, y, z'
'-x, -y, -z'

loop_
_atom_site_label
_atom_site_type_symbol
_atom_site_fract_x
_atom_site_fract_y
_atom_site_fract_z
_atom_site_U_iso_or_equiv
_atom_site_adp_type
_atom_site_occupancy
_atom_site_site_symmetry_order
_atom_site_calc_flag
_atom_site_refinement_flags_posn
_atom_site_refinement_flags_adp
_atom_site_refinement_flags_occupancy
_atom_site_disorder_assembly
_atom_site_disorder_group
Si1 Si 0.30805(14) 0.13282(14) 0.65382(6) 0.0440(4) Uani 1 1 d . . . . .
O1 O 0.5142(3) 0.2019(3) 0.93598(13) 0.0525(7) Uani 1 1 d . . . . .
H1 H 0.514445 0.215417 0.980786 0.079 Uiso 1 1 calc R U . . .
O2 O 0.4377(4) 0.7272(4) 0.91319(14) 0.0590(8) Uani 1 1 d . . . . .
H2 H 0.375736 0.765744 0.890177 0.089 Uiso 1 1 calc R U . . .
O3 O 1.2365(3) 0.8934(3) 0.86468(16) 0.0560(8) Uani 1 1 d . . . . .
H3 H 1.327887 0.988745 0.876803 0.084 Uiso 1 1 calc R U . . .
C1 C 0.6887(5) 0.3252(4) 0.91617(19) 0.0359(9) Uani 1 1 d . . . . .
H1A H 0.765739 0.396566 0.961452 0.043 Uiso 1 1 calc R U . . .
C2 C 0.7855(5) 0.2320(5) 0.8844(2) 0.0497(11) Uani 1 1 d . . . . .
H2A H 0.709712 0.157056 0.840352 0.060 Uiso 1 1 calc R U . . .
H2B H 0.801624 0.158551 0.920202 0.060 Uiso 1 1 calc R U . . .
C3 C 0.9740(5) 0.3628(5) 0.8646(2) 0.0493(11) Uani 1 1 d . . . . .
H3A H 1.054131 0.429877 0.909332 0.059 Uiso 1 1 calc R U . . .
H3B H 1.030912 0.300038 0.841676 0.059 Uiso 1 1 calc R U . . .
C4 C 0.9542(5) 0.4866(4) 0.81165(19) 0.0397(10) Uani 1 1 d . . . . .
H4A H 1.076514 0.574319 0.803283 0.048 Uiso 1 1 calc R U . . .
H4B H 0.889150 0.420783 0.764448 0.048 Uiso 1 1 calc R U . . .
C5 C 0.8505(4) 0.5775(4) 0.84040(18) 0.0305(8) Uani 1 1 d . . . . .
H5 H 0.826037 0.638721 0.800068 0.037 Uiso 1 1 calc R U . . .
C6 C 0.6610(4) 0.4479(4) 0.86355(17) 0.0293(8) Uani 1 1 d . . . . .
C7 C 0.6027(4) 0.5669(4) 0.90702(18) 0.0337(9) Uani 1 1 d . . . . .
H7 H 0.531243 0.500922 0.945456 0.040 Uiso 1 1 calc R U . . .
C8 C 0.7863(5) 0.7166(5) 0.9453(2) 0.0457(10) Uani 1 1 d . . . . .
H8A H 0.787408 0.828275 0.940148 0.055 Uiso 1 1 calc R U . . .
H8B H 0.800930 0.702338 0.997691 0.055 Uiso 1 1 calc R U . . .
C9 C 0.9448(4) 0.7117(4) 0.90881(18) 0.0329(8) Uani 1 1 d . . . . .
H9 H 1.009371 0.667612 0.943131 0.039 Uiso 1 1 calc R U . . .
C10 C 0.4898(5) 0.6336(5) 0.8628(2) 0.0493(11) Uani 1 1 d . . . . .
H10A H 0.561809 0.710210 0.827714 0.059 Uiso 1 1 calc R U . . .
H10B H 0.380494 0.536650 0.835555 0.059 Uiso 1 1 calc R U . . .
C11 C 1.0819(5) 0.8929(4) 0.8922(2) 0.0451(10) Uani 1 1 d . . . . .
H11A H 1.021198 0.935204 0.856031 0.054 Uiso 1 1 calc R U . . .
H11B H 1.123083 0.972072 0.937085 0.054 Uiso 1 1 calc R U . . .
C12 C 0.5303(4) 0.3422(4) 0.79798(19) 0.0340(9) Uani 1 1 d . . . . .
C13 C 0.4331(5) 0.2569(5) 0.74300(19) 0.0412(9) Uani 1 1 d . . . . .
C14 C 0.0871(6) 0.1439(6) 0.6362(2) 0.0643(13) Uani 1 1 d . . . . .
H14 H 0.027826 0.083755 0.586872 0.077 Uiso 1 1 calc R U . . .
C15 C 0.1154(9) 0.3305(8) 0.6348(3) 0.125(2) Uani 1 1 d . . . . .
H15A H -0.002649 0.328124 0.624436 0.188 Uiso 1 1 calc R U . . .
H15B H 0.190823 0.386406 0.597058 0.188 Uiso 1 1 calc R U . . .
H15C H 0.175759 0.394616 0.682095 0.188 Uiso 1 1 calc R U . . .
C16 C -0.0469(7) 0.0499(9) 0.6903(3) 0.124(2) Uani 1 1 d . . . . .
H16A H 0.004645 0.107774 0.739273 0.187 Uiso 1 1 calc R U . . .
H16B H -0.068546 -0.069238 0.689663 0.187 Uiso 1 1 calc R U . . .
H16C H -0.161904 0.051363 0.676416 0.187 Uiso 1 1 calc R U . . .
C17 C 0.2517(8) -0.1010(6) 0.6625(3) 0.0956(19) Uani 1 1 d . . . . .
H17 H 0.168577 -0.137143 0.700704 0.115 Uiso 1 1 calc R U . . .
C18 C 0.4039(7) -0.1345(6) 0.6907(3) 0.0857(16) Uani 1 1 d . . . . .
H18A H 0.356388 -0.256705 0.697315 0.129 Uiso 1 1 calc R U . . .
H18B H 0.462780 -0.066336 0.737334 0.129 Uiso 1 1 calc R U . . .
H18C H 0.492465 -0.102295 0.655975 0.129 Uiso 1 1 calc R U . . .
C19 C 0.1342(8) -0.2245(6) 0.5931(3) 0.126(3) Uani 1 1 d . . . . .
H19A H 0.205482 -0.195615 0.552272 0.189 Uiso 1 1 calc R U . . .
H19B H 0.025167 -0.211254 0.581150 0.189 Uiso 1 1 calc R U . . .
H19C H 0.098758 -0.343555 0.602710 0.189 Uiso 1 1 calc R U . . .
C20 C 0.4601(7) 0.2350(9) 0.5829(3) 0.119(3) Uani 1 1 d . . . . .
H20 H 0.518223 0.158352 0.583012 0.143 Uiso 1 1 calc R U . . .
C21 C 0.3680(8) 0.1845(9) 0.5033(3) 0.119(2) Uani 1 1 d . . . . .
H21A H 0.285132 0.233708 0.494628 0.179 Uiso 1 1 calc R U . . .
H21B H 0.299490 0.059126 0.494528 0.179 Uiso 1 1 calc R U . . .
H21C H 0.460863 0.228534 0.470514 0.179 Uiso 1 1 calc R U . . .
C22 C 0.6211(9) 0.3916(9) 0.5949(3) 0.174(4) Uani 1 1 d . . . . .
H22A H 0.665756 0.457997 0.555608 0.209 Uiso 1 1 calc R U . . .
H22B H 0.685230 0.431052 0.642391 0.209 Uiso 1 1 calc R U . . .

loop_
_atom_site_aniso_label
_atom_site_aniso_U_11
_atom_site_aniso_U_22
_atom_site_aniso_U_33
_atom_site_aniso_U_23
_atom_site_aniso_U_13
_atom_site_aniso_U_12
Si1 0.0361(6) 0.0441(7) 0.0389(6) -0.0127(5) -0.0107(5) 0.0122(5)
O1 0.0419(16) 0.0394(15) 0.0471(16) 0.0049(13) 0.0039(13) -0.0050(13)
O2 0.066(2) 0.079(2) 0.0499(17) -0.0089(15) -0.0014(14) 0.0512(17)
O3 0.0358(16) 0.0297(15) 0.087(2) -0.0042(14) 0.0160(15) 0.0016(12)
C1 0.030(2) 0.0274(19) 0.038(2) -0.0045(16) -0.0023(16) 0.0046(17)
C2 0.048(3) 0.035(2) 0.061(3) -0.0015(19) -0.010(2) 0.018(2)
C3 0.041(2) 0.041(2) 0.064(3) -0.013(2) -0.003(2) 0.021(2)
C4 0.026(2) 0.038(2) 0.046(2) -0.0113(18) 0.0024(17) 0.0094(17)
C5 0.0217(18) 0.0282(19) 0.0324(19) -0.0003(15) 0.0019(15) 0.0044(16)
C6 0.0210(18) 0.0252(18) 0.0301(19) -0.0038(15) -0.0023(15) 0.0026(15)
C7 0.0232(18) 0.036(2) 0.034(2) -0.0020(16) 0.0009(15) 0.0085(16)
C8 0.029(2) 0.047(2) 0.052(2) -0.0145(19) -0.0010(18) 0.0120(19)
C9 0.0258(19) 0.028(2) 0.039(2) -0.0061(16) -0.0020(16) 0.0097(16)
C10 0.047(2) 0.063(3) 0.044(2) -0.006(2) 0.0005(19) 0.032(2)
C11 0.030(2) 0.030(2) 0.067(3) -0.0065(19) -0.0015(19) 0.0099(18)
C12 0.0264(19) 0.031(2) 0.037(2) -0.0007(17) 0.0004(16) 0.0080(16)
C13 0.032(2) 0.042(2) 0.039(2) -0.0026(18) -0.0045(17) 0.0094(18)
C14 0.056(3) 0.076(3) 0.055(3) -0.019(2) -0.017(2) 0.032(3)
C15 0.151(6) 0.129(5) 0.139(6) -0.016(4) -0.018(5) 0.111(5)
C16 0.058(4) 0.162(6) 0.124(5) -0.017(5) 0.022(4) 0.028(4)
C17 0.094(4) 0.063(3) 0.117(4) -0.032(3) -0.052(3) 0.041(3)
C18 0.095(4) 0.069(3) 0.094(4) -0.010(3) -0.023(3) 0.047(3)
C19 0.140(6) 0.061(3) 0.146(5) -0.053(4) -0.084(4) 0.044(4)
C20 0.072(4) 0.160(6) 0.047(3) -0.007(3) 0.007(3) -0.010(4)
C21 0.101(5) 0.165(6) 0.049(3) -0.002(4) 0.004(3) 0.028(4)
C22 0.111(5) 0.181(7) 0.081(4) 0.041(5) 0.001(4) -0.058(5)

loop_
_atom_type_symbol
_atom_type_description
_atom_type_scat_dispersion_real
_atom_type_scat_dispersion_imag
_atom_type_scat_source
C C 0.0033 0.0016 'International Tables Vol C Tables 4.2.6.8 and 6.1.1.4'
H H 0.0000 0.0000 'International Tables Vol C Tables 4.2.6.8 and 6.1.1.4'
O O 0.0106 0.0060 'International Tables Vol C Tables 4.2.6.8 and 6.1.1.4'
Si Si 0.0817 0.0704 'International Tables Vol C Tables 4.2.6.8 and 6.1.1.4'

loop_
_geom_angle_atom_site_label_1
_geom_angle_atom_site_label_2
_geom_angle_atom_site_label_3
_geom_angle
_geom_angle_site_symmetry_1
_geom_angle_site_symmetry_3
_geom_angle_publ_flag
C13 Si1 C20 106.9(2) . . ?
C13 Si1 C14 108.87(18) . . ?
C20 Si1 C14 111.4(3) . . ?
C13 Si1 C17 107.3(2) . . ?
C20 Si1 C17 113.9(3) . . ?
C14 Si1 C17 108.4(2) . . ?
C1 O1 H1 109.5 . . ?
C10 O2 H2 109.5 . . ?
C11 O3 H3 109.5 . . ?
O1 C1 C2 110.5(3) . . ?
O1 C1 C6 109.7(3) . . ?
C2 C1 C6 113.0(3) . . ?
O1 C1 H1A 107.8 . . ?
C2 C1 H1A 107.8 . . ?
C6 C1 H1A 107.8 . . ?
C1 C2 C3 110.9(3) . . ?
C1 C2 H2A 109.5 . . ?
C3 C2 H2A 109.5 . . ?
C1 C2 H2B 109.5 . . ?
C3 C2 H2B 109.5 . . ?
H2A C2 H2B 108.0 . . ?
C4 C3 C2 110.7(3) . . ?
C4 C3 H3A 109.5 . . ?
C2 C3 H3A 109.5 . . ?
C4 C3 H3B 109.5 . . ?
C2 C3 H3B 109.5 . . ?
H3A C3 H3B 108.1 . . ?
C5 C4 C3 112.8(3) . . ?
C5 C4 H4A 109.0 . . ?
C3 C4 H4A 109.0 . . ?
C5 C4 H4B 109.0 . . ?
C3 C4 H4B 109.0 . . ?
H4A C4 H4B 107.8 . . ?
C4 C5 C9 117.7(3) . . ?
C4 C5 C6 112.9(3) . . ?
C9 C5 C6 103.4(2) . . ?
C4 C5 H5 107.5 . . ?
C9 C5 H5 107.5 . . ?
C6 C5 H5 107.5 . . ?
C12 C6 C1 109.1(3) . . ?
C12 C6 C7 115.0(3) . . ?
C1 C6 C7 108.8(3) . . ?
C12 C6 C5 110.6(3) . . ?
C1 C6 C5 109.3(3) . . ?
C7 C6 C5 103.9(2) . . ?
C10 C7 C8 111.9(3) . . ?
C10 C7 C6 116.2(3) . . ?
C8 C7 C6 104.2(3) . . ?
C10 C7 H7 108.1 . . ?
C8 C7 H7 108.1 . . ?
C6 C7 H7 108.1 . . ?
C9 C8 C7 108.2(3) . . ?
C9 C8 H8A 110.1 . . ?
C7 C8 H8A 110.1 . . ?
C9 C8 H8B 110.1 . . ?
C7 C8 H8B 110.1 . . ?
H8A C8 H8B 108.4 . . ?
C11 C9 C8 111.0(3) . . ?
C11 C9 C5 114.7(3) . . ?
C8 C9 C5 105.5(3) . . ?
C11 C9 H9 108.5 . . ?
C8 C9 H9 108.5 . . ?
C5 C9 H9 108.5 . . ?
O2 C10 C7 107.6(3) . . ?
O2 C10 H10A 110.2 . . ?
C7 C10 H10A 110.2 . . ?
O2 C10 H10B 110.2 . . ?
C7 C10 H10B 110.2 . . ?
H10A C10 H10B 108.5 . . ?
O3 C11 C9 111.7(3) . . ?
O3 C11 H11A 109.3 . . ?
C9 C11 H11A 109.3 . . ?
O3 C11 H11B 109.3 . . ?
C9 C11 H11B 109.3 . . ?
H11A C11 H11B 107.9 . . ?
C13 C12 C6 176.1(4) . . ?
C12 C13 Si1 173.5(3) . . ?
C16 C14 C15 109.5(5) . . ?
C16 C14 Si1 112.9(4) . . ?
C15 C14 Si1 113.1(4) . . ?
C16 C14 H14 107.0 . . ?
C15 C14 H14 107.0 . . ?
Si1 C14 H14 107.0 . . ?
C14 C15 H15A 109.5 . . ?
C14 C15 H15B 109.5 . . ?
H15A C15 H15B 109.5 . . ?
C14 C15 H15C 109.5 . . ?
H15A C15 H15C 109.5 . . ?
H15B C15 H15C 109.5 . . ?
C14 C16 H16A 109.5 . . ?
C14 C16 H16B 109.5 . . ?
H16A C16 H16B 109.5 . . ?
C14 C16 H16C 109.5 . . ?
H16A C16 H16C 109.5 . . ?
H16B C16 H16C 109.5 . . ?
C18 C17 C19 112.2(4) . . ?
C18 C17 Si1 117.0(4) . . ?
C19 C17 Si1 113.3(4) . . ?
C18 C17 H17 104.2 . . ?
C19 C17 H17 104.2 . . ?
Si1 C17 H17 104.2 . . ?
C17 C18 H18A 109.5 . . ?
C17 C18 H18B 109.5 . . ?
H18A C18 H18B 109.5 . . ?
C17 C18 H18C 109.5 . . ?
H18A C18 H18C 109.5 . . ?
H18B C18 H18C 109.5 . . ?
C17 C19 H19A 109.5 . . ?
C17 C19 H19B 109.5 . . ?
H19A C19 H19B 109.5 . . ?
C17 C19 H19C 109.5 . . ?
H19A C19 H19C 109.5 . . ?
H19B C19 H19C 109.5 . . ?
C22 C20 C21 115.2(5) . . ?
C22 C20 Si1 124.6(4) . . ?
C21 C20 Si1 115.7(4) . . ?
C22 C20 H20 97.0 . . ?
C21 C20 H20 97.0 . . ?
Si1 C20 H20 97.0 . . ?
C20 C21 H21A 109.5 . . ?
C20 C21 H21B 109.5 . . ?
H21A C21 H21B 109.5 . . ?
C20 C21 H21C 109.5 . . ?
H21A C21 H21C 109.5 . . ?
H21B C21 H21C 109.5 . . ?
C20 C22 H22A 120.0 . . ?
C20 C22 H22B 120.0 . . ?
H22A C22 H22B 120.0 . . ?

loop_
_geom_bond_atom_site_label_1
_geom_bond_atom_site_label_2
_geom_bond_distance
_geom_bond_site_symmetry_2
_geom_bond_publ_flag
Si1 C13 1.836(4) . ?
Si1 C20 1.841(5) . ?
Si1 C14 1.859(4) . ?
Si1 C17 1.871(5) . ?
O1 C1 1.427(4) . ?
O1 H1 0.8200 . ?
O2 C10 1.421(4) . ?
O2 H2 0.8200 . ?
O3 C11 1.408(4) . ?
O3 H3 0.8200 . ?
C1 C2 1.504(5) . ?
C1 C6 1.535(5) . ?
C1 H1A 0.9800 . ?
C2 C3 1.525(5) . ?
C2 H2A 0.9700 . ?
C2 H2B 0.9700 . ?
C3 C4 1.521(5) . ?
C3 H3A 0.9700 . ?
C3 H3B 0.9700 . ?
C4 C5 1.514(4) . ?
C4 H4A 0.9700 . ?
C4 H4B 0.9700 . ?
C5 C9 1.539(4) . ?
C5 C6 1.550(4) . ?
C5 H5 0.9800 . ?
C6 C12 1.475(4) . ?
C6 C7 1.543(4) . ?
C7 C10 1.493(5) . ?
C7 C8 1.535(4) . ?
C7 H7 0.9800 . ?
C8 C9 1.534(5) . ?
C8 H8A 0.9700 . ?
C8 H8B 0.9700 . ?
C9 C11 1.511(5) . ?
C9 H9 0.9800 . ?
C10 H10A 0.9700 . ?
C10 H10B 0.9700 . ?
C11 H11A 0.9700 . ?
C11 H11B 0.9700 . ?
C12 C13 1.195(4) . ?
C14 C16 1.513(7) . ?
C14 C15 1.521(7) . ?
C14 H14 0.9800 . ?
C15 H15A 0.9600 . ?
C15 H15B 0.9600 . ?
C15 H15C 0.9600 . ?
C16 H16A 0.9600 . ?
C16 H16B 0.9600 . ?
C16 H16C 0.9600 . ?
C17 C18 1.460(6) . ?
C17 C19 1.541(6) . ?
C17 H17 0.9800 . ?
C18 H18A 0.9600 . ?
C18 H18B 0.9600 . ?
C18 H18C 0.9600 . ?
C19 H19A 0.9600 . ?
C19 H19B 0.9600 . ?
C19 H19C 0.9600 . ?
C20 C22 1.376(7) . ?
C20 C21 1.515(6) . ?
C20 H20 0.9800 . ?
C21 H21A 0.9600 . ?
C21 H21B 0.9600 . ?
C21 H21C 0.9600 . ?
C22 H22A 0.9300 . ?
C22 H22B 0.9300 . ?

loop_
_geom_hbond_atom_site_label_D
_geom_hbond_atom_site_label_H
_geom_hbond_atom_site_label_A
_geom_hbond_distance_DH
_geom_hbond_distance_HA
_geom_hbond_distance_DA
_geom_hbond_angle_DHA
_geom_hbond_site_symmetry_A
_geom_hbond_publ_flag
O1 H1 O2 0.82 1.93 2.743(3) 169.8 2_667 yes
O2 H2 O3 0.82 1.96 2.755(4) 162.7 1_455 yes
O3 H3 O1 0.82 1.95 2.744(3) 161.6 1_665 yes

loop_
_geom_torsion_atom_site_label_1
_geom_torsion_atom_site_label_2
_geom_torsion_atom_site_label_3
_geom_torsion_atom_site_label_4
_geom_torsion
_geom_torsion_site_symmetry_1
_geom_torsion_site_symmetry_2
_geom_torsion_site_symmetry_3
_geom_torsion_site_symmetry_4
_geom_torsion_publ_flag
O1 C1 C2 C3 -178.8(3) . . . . ?
C6 C1 C2 C3 57.9(4) . . . . ?
C1 C2 C3 C4 -56.0(4) . . . . ?
C2 C3 C4 C5 53.9(4) . . . . ?
C3 C4 C5 C9 67.8(4) . . . . ?
C3 C4 C5 C6 -52.5(4) . . . . ?
O1 C1 C6 C12 -57.2(3) . . . . ?
C2 C1 C6 C12 66.5(3) . . . . ?
O1 C1 C6 C7 69.0(3) . . . . ?
C2 C1 C6 C7 -167.3(3) . . . . ?
O1 C1 C6 C5 -178.2(2) . . . . ?
C2 C1 C6 C5 -54.5(3) . . . . ?
C4 C5 C6 C12 -68.9(4) . . . . ?
C9 C5 C6 C12 162.9(3) . . . . ?
C4 C5 C6 C1 51.2(3) . . . . ?
C9 C5 C6 C1 -77.0(3) . . . . ?
C4 C5 C6 C7 167.2(3) . . . . ?
C9 C5 C6 C7 39.0(3) . . . . ?
C12 C6 C7 C10 -30.5(4) . . . . ?
C1 C6 C7 C10 -153.1(3) . . . . ?
C5 C6 C7 C10 90.5(3) . . . . ?
C12 C6 C7 C8 -154.1(3) . . . . ?
C1 C6 C7 C8 83.2(3) . . . . ?
C5 C6 C7 C8 -33.1(3) . . . . ?
C10 C7 C8 C9 -111.5(3) . . . . ?
C6 C7 C8 C9 14.9(4) . . . . ?
C7 C8 C9 C11 134.0(3) . . . . ?
C7 C8 C9 C5 9.2(4) . . . . ?
C4 C5 C9 C11 83.0(4) . . . . ?
C6 C5 C9 C11 -151.9(3) . . . . ?
C4 C5 C9 C8 -154.7(3) . . . . ?
C6 C5 C9 C8 -29.5(4) . . . . ?
C8 C7 C10 O2 -65.2(4) . . . . ?
C6 C7 C10 O2 175.2(3) . . . . ?
C8 C9 C11 O3 174.8(3) . . . . ?
C5 C9 C11 O3 -65.9(4) . . . . ?
C13 Si1 C14 C16 -66.5(4) . . . . ?
C20 Si1 C14 C16 175.9(4) . . . . ?
C17 Si1 C14 C16 49.9(4) . . . . ?
C13 Si1 C14 C15 58.6(4) . . . . ?
C20 Si1 C14 C15 -59.0(4) . . . . ?
C17 Si1 C14 C15 175.0(4) . . . . ?
C13 Si1 C17 C18 -50.9(5) . . . . ?
C20 Si1 C17 C18 67.1(5) . . . . ?
C14 Si1 C17 C18 -168.3(4) . . . . ?
C13 Si1 C17 C19 176.1(4) . . . . ?
C20 Si1 C17 C19 -65.9(5) . . . . ?
C14 Si1 C17 C19 58.7(5) . . . . ?
C13 Si1 C20 C22 -9.9(8) . . . . ?
C14 Si1 C20 C22 108.9(7) . . . . ?
C17 Si1 C20 C22 -128.2(7) . . . . ?
C13 Si1 C20 C21 -165.1(5) . . . . ?
C14 Si1 C20 C21 -46.3(6) . . . . ?
C17 Si1 C20 C21 76.7(6) . . . . ?
